data_7057461
loop_
_publ_author_name
'Lee, Jiwon'
'Lee, Lucia Myongwon'
'Arnott, Zachary'
'Jenkins, Hilary'
'Britten, James F.'
'Vargas-Baca, Ignacio'

_publ_section_title
;
 Sigma-hole interactions in the molecular and crystal structures of
 N-boryl benzo-2,1,3-selenadiazoles
;
_journal_issue 13
_journal_name_full 'New Journal of Chemistry'
_journal_page_first 10555
_journal_paper_doi 10.1039/C8NJ00553B
_journal_volume 42
_journal_year 2018
_chemical_formula_moiety 'C6 H4 B Cl3 N2 Se'
_chemical_formula_sum 'C6 H4 B Cl3 N2 Se'
_chemical_formula_weight 300.23
_space_group_crystal_system monoclinic
_space_group_IT_number 12
_space_group_name_Hall '-C 2y'
_space_group_name_H-M_alt 'C 1 2/m 1'
_symmetry_space_group_name_Hall '-C 2y'
_symmetry_space_group_name_H-M 'C 1 2/m 1'
_atom_sites_solution_hydrogens geom
_atom_sites_solution_primary direct
_audit_creation_date 2018-01-21
_audit_creation_method
;
Olex2 1.2
(compiled 2017.08.10 svn.r3461 for OlexSys, GUI svn.r5381)
;
_audit_update_record
;
2018-01-29 deposited with the CCDC.
2018-05-25 downloaded from the CCDC.
;
_cell_angle_alpha 90
_cell_angle_beta 118.332(3)
_cell_angle_gamma 90
_cell_formula_units_Z 4
_cell_length_a 15.3016(12)
_cell_length_b 7.2586(6)
_cell_length_c 10.0368(8)
_cell_measurement_reflns_used 9558
_cell_measurement_temperature 296(2)
_cell_measurement_theta_max 36.267
_cell_measurement_theta_min 2.801
_cell_volume 981.23(14)
_computing_cell_refinement 'SAINT v8.34A (Bruker, 2013)'
_computing_data_reduction 'SAINT v8.34A (Bruker, 2013)'
_computing_molecular_graphics 'Olex2 (Dolomanov et al., 2009)'
_computing_publication_material 'Olex2 (Dolomanov et al., 2009)'
_computing_structure_refinement 'ShelXL (Sheldrick, 2015)'
_computing_structure_solution 'ShelXS (Sheldrick, 2008)'
_diffrn_ambient_temperature 296.15
_diffrn_measured_fraction_theta_full 0.999
_diffrn_measured_fraction_theta_max 0.998
_diffrn_measurement_device_type 'Bruker APEX-II CCD'
_diffrn_measurement_method '\f and \w scans'
_diffrn_radiation_type MoK\a
_diffrn_radiation_wavelength 0.71073
_diffrn_reflns_av_R_equivalents 0.0161
_diffrn_reflns_av_unetI/netI 0.0108
_diffrn_reflns_Laue_measured_fraction_full 0.999
_diffrn_reflns_Laue_measured_fraction_max 0.998
_diffrn_reflns_limit_h_max 25
_diffrn_reflns_limit_h_min -25
_diffrn_reflns_limit_k_max 12
_diffrn_reflns_limit_k_min -12
_diffrn_reflns_limit_l_max 16
_diffrn_reflns_limit_l_min -16
_diffrn_reflns_number 16583
_diffrn_reflns_point_group_measured_fraction_full 0.999
_diffrn_reflns_point_group_measured_fraction_max 0.998
_diffrn_reflns_theta_full 26.000
_diffrn_reflns_theta_max 36.382
_diffrn_reflns_theta_min 2.801
_diffrn_standards_number 0
_exptl_absorpt_coefficient_mu 4.591
_exptl_absorpt_correction_T_max 0.7415
_exptl_absorpt_correction_T_min 0.5876
_exptl_absorpt_correction_type multi-scan
_exptl_absorpt_process_details
;
SADABS-2014/5 (Bruker,2014) was used for absorption correction.
wR2(int) was 0.0407 before and 0.0250 after correction.
The Ratio of minimum to maximum transmission is 0.7924.
The \l/2 correction factor is 0.00150.
;
_exptl_crystal_colour yellow
_exptl_crystal_colour_primary yellow
_exptl_crystal_density_diffrn 2.032
_exptl_crystal_description block
_exptl_crystal_F_000 576
_exptl_crystal_size_max 0.166
_exptl_crystal_size_mid 0.157
_exptl_crystal_size_min 0.108
_refine_diff_density_max 0.832
_refine_diff_density_min -0.331
_refine_diff_density_rms 0.089
_refine_ls_extinction_method none
_refine_ls_goodness_of_fit_ref 1.016
_refine_ls_hydrogen_treatment constr
_refine_ls_matrix_type full
_refine_ls_number_parameters 76
_refine_ls_number_reflns 2528
_refine_ls_number_restraints 0
_refine_ls_restrained_S_all 1.016
_refine_ls_R_factor_all 0.0180
_refine_ls_R_factor_gt 0.0164
_refine_ls_shift/su_max 0.003
_refine_ls_shift/su_mean 0.000
_refine_ls_structure_factor_coef Fsqd
_refine_ls_weighting_details 'w=1/[\s^2^(Fo^2^)+(0.0378P)^2^+0.0057P] where P=(Fo^2^+2Fc^2^)/3'
_refine_ls_weighting_scheme calc
_refine_ls_wR_factor_gt 0.0475
_refine_ls_wR_factor_ref 0.0481
_reflns_Friedel_coverage 0.000
_reflns_number_gt 2398
_reflns_number_total 2528
_reflns_threshold_expression 'I > 2\s(I)'
_cod_data_source_file c8nj00553b2.cif
_cod_data_source_block jl008_0m_a
_cod_depositor_comments 'Adding full bibliography for 7057460--7057464.cif.'
_cod_database_code 7057461
_shelx_shelxl_version_number 2014/7
_shelx_space_group_comment
;
The symmetry employed for this shelxl refinement is uniquely defined
by the following loop, which should always be used as a source of
symmetry information in preference to the above space-group names.
They are only intended as comments.
;
_shelx_estimated_absorpt_t_max 0.637
_shelx_estimated_absorpt_t_min 0.516
_olex2_refinement_description
;
1. Fixed Uiso
 At 1.2 times of:
  All C(H) groups
2.a Aromatic/amide H refined with riding coordinates:
 C4(H4), C6(H6), C5(H5), C3(H3)
;
_olex2_submission_special_instructions 'No special instructions were received'

loop_
_space_group_symop_operation_xyz
'x, y, z'
'-x, y, -z'
'x+1/2, y+1/2, z'
'-x+1/2, y+1/2, -z'
'-x, -y, -z'
'x, -y, z'
'-x+1/2, -y+1/2, -z'
'x+1/2, -y+1/2, z'

loop_
_atom_site_label
_atom_site_type_symbol
_atom_site_fract_x
_atom_site_fract_y
_atom_site_fract_z
_atom_site_U_iso_or_equiv
_atom_site_adp_type
_atom_site_occupancy
_atom_site_site_symmetry_order
_atom_site_calc_flag
_atom_site_refinement_flags_posn
_atom_site_refinement_flags_adp
_atom_site_refinement_flags_occupancy
Se1 Se 0.86781(2) 0.5000 0.96159(2) 0.01112(4) Uani 1 2 d S T P
Cl02 Cl 0.68961(2) 0.5000 1.02338(3) 0.01566(5) Uani 1 2 d S T P
Cl03 Cl 0.57485(2) 0.29157(2) 0.72729(2) 0.01495(4) Uani 1 1 d . . .
N1 N 0.74419(6) 0.5000 0.79868(9) 0.01142(14) Uani 1 2 d S T P
N2 N 0.92225(6) 0.5000 0.84092(10) 0.01231(14) Uani 1 2 d S T P
C1 C 0.75031(7) 0.5000 0.66936(10) 0.01075(15) Uani 1 2 d S T P
C4 C 0.79260(8) 0.5000 0.42727(12) 0.01464(17) Uani 1 2 d S T P
H4 H 0.8044 0.5000 0.3445 0.018 Uiso 1 2 calc RS T P
C6 C 0.66988(7) 0.5000 0.51928(11) 0.01357(16) Uani 1 2 d S T P
H6 H 0.6044 0.5000 0.5013 0.016 Uiso 1 2 calc RS T P
C5 C 0.69204(8) 0.5000 0.40267(11) 0.01495(17) Uani 1 2 d S T P
H5 H 0.6403 0.5000 0.3039 0.018 Uiso 1 2 calc RS T P
C2 C 0.85171(7) 0.5000 0.69528(11) 0.01082(15) Uani 1 2 d S T P
C3 C 0.87113(7) 0.5000 0.57028(11) 0.01321(16) Uani 1 2 d S T P
H3 H 0.9360 0.5000 0.5854 0.016 Uiso 1 2 calc RS T P
B1 B 0.64823(8) 0.5000 0.81705(12) 0.01217(17) Uani 1 2 d S T P

loop_
_atom_site_aniso_label
_atom_site_aniso_U_11
_atom_site_aniso_U_22
_atom_site_aniso_U_33
_atom_site_aniso_U_23
_atom_site_aniso_U_13
_atom_site_aniso_U_12
Se1 0.00821(5) 0.01597(5) 0.00740(5) 0.000 0.00223(4) 0.000
Cl02 0.01377(10) 0.02350(12) 0.00928(10) 0.000 0.00511(8) 0.000
Cl03 0.01259(7) 0.01635(8) 0.01349(8) -0.00042(5) 0.00421(6) -0.00311(5)
N1 0.0082(3) 0.0153(3) 0.0092(3) 0.000 0.0029(2) 0.000
N2 0.0099(3) 0.0160(3) 0.0101(3) 0.000 0.0040(3) 0.000
C1 0.0099(3) 0.0127(4) 0.0084(3) 0.000 0.0033(3) 0.000
C4 0.0159(4) 0.0178(4) 0.0108(4) 0.000 0.0068(3) 0.000
C6 0.0104(3) 0.0179(4) 0.0098(4) 0.000 0.0027(3) 0.000
C5 0.0141(4) 0.0198(4) 0.0086(4) 0.000 0.0034(3) 0.000
C2 0.0096(3) 0.0121(3) 0.0095(3) 0.000 0.0035(3) 0.000
C3 0.0133(4) 0.0158(4) 0.0117(4) 0.000 0.0069(3) 0.000
B1 0.0096(4) 0.0160(4) 0.0093(4) 0.000 0.0032(3) 0.000

loop_
_atom_type_symbol
_atom_type_description
_atom_type_scat_dispersion_real
_atom_type_scat_dispersion_imag
_atom_type_scat_source
C C 0.0033 0.0016 'International Tables Vol C Tables 4.2.6.8 and 6.1.1.4'
H H 0.0000 0.0000 'International Tables Vol C Tables 4.2.6.8 and 6.1.1.4'
B B 0.0013 0.0007 'International Tables Vol C Tables 4.2.6.8 and 6.1.1.4'
Cl Cl 0.1484 0.1585 'International Tables Vol C Tables 4.2.6.8 and 6.1.1.4'
N N 0.0061 0.0033 'International Tables Vol C Tables 4.2.6.8 and 6.1.1.4'
Se Se -0.0929 2.2259 'International Tables Vol C Tables 4.2.6.8 and 6.1.1.4'

loop_
_geom_angle_atom_site_label_1
_geom_angle_atom_site_label_2
_geom_angle_atom_site_label_3
_geom_angle
_geom_angle_site_symmetry_1
_geom_angle_site_symmetry_3
N2 Se1 N1 90.64(4) . .
C1 N1 Se1 110.38(6) . .
C1 N1 B1 127.80(8) . .
B1 N1 Se1 121.83(7) . .
C2 N2 Se1 110.45(7) . .
N1 C1 C6 126.90(9) . .
N1 C1 C2 112.73(8) . .
C6 C1 C2 120.37(9) . .
C5 C4 H4 119.5 . .
C3 C4 H4 119.5 . .
C3 C4 C5 121.08(9) . .
C1 C6 H6 121.1 . .
C5 C6 C1 117.77(9) . .
C5 C6 H6 121.1 . .
C4 C5 H5 118.9 . .
C6 C5 C4 122.28(9) . .
C6 C5 H5 118.9 . .
N2 C2 C1 115.79(9) . .
N2 C2 C3 124.37(9) . .
C3 C2 C1 119.84(8) . .
C4 C3 C2 118.66(9) . .
C4 C3 H3 120.7 . .
C2 C3 H3 120.7 . .
Cl03 B1 Cl02 110.57(4) 6_565 .
Cl03 B1 Cl02 110.57(4) . .
Cl03 B1 Cl03 110.24(5) 6_565 .
N1 B1 Cl02 106.81(6) . .
N1 B1 Cl03 109.29(5) . .
N1 B1 Cl03 109.29(5) . 6_565

loop_
_geom_bond_atom_site_label_1
_geom_bond_atom_site_label_2
_geom_bond_distance
_geom_bond_site_symmetry_2
Se1 N1 1.8210(8) .
Se1 N2 1.7659(9) .
Cl02 B1 1.8560(11) .
Cl03 B1 1.8442(6) .
N1 C1 1.3450(13) .
N1 B1 1.5643(14) .
N2 C2 1.3432(13) .
C1 C6 1.4227(14) .
C1 C2 1.4463(13) .
C4 H4 0.9300 .
C4 C5 1.4380(15) .
C4 C3 1.3665(15) .
C6 H6 0.9300 .
C6 C5 1.3644(15) .
C5 H5 0.9300 .
C2 C3 1.4199(14) .
C3 H3 0.9300 .
B1 Cl03 1.8442(6) 6_565

loop_
_geom_torsion_atom_site_label_1
_geom_torsion_atom_site_label_2
_geom_torsion_atom_site_label_3
_geom_torsion_atom_site_label_4
_geom_torsion
_geom_torsion_site_symmetry_4
Se1 N1 C1 C6 180.000(0) .
Se1 N1 C1 C2 0.000(0) .
Se1 N1 B1 Cl02 0.000(0) .
Se1 N1 B1 Cl03 119.64(4) 6_565
Se1 N1 B1 Cl03 -119.64(4) .
Se1 N2 C2 C1 0.000(0) .
Se1 N2 C2 C3 180.000(0) .
N1 Se1 N2 C2 0.000(0) .
N1 C1 C6 C5 180.000(0) .
N1 C1 C2 N2 0.000(0) .
N1 C1 C2 C3 180.000(0) .
N2 Se1 N1 C1 0.000(0) .
N2 Se1 N1 B1 180.000(0) .
N2 C2 C3 C4 180.000(0) .
C1 N1 B1 Cl02 180.000(0) .
C1 N1 B1 Cl03 -60.36(4) 6_565
C1 N1 B1 Cl03 60.36(4) .
C1 C6 C5 C4 0.000(0) .
C1 C2 C3 C4 0.000(0) .
C6 C1 C2 N2 180.000(0) .
C6 C1 C2 C3 0.000(0) .
C5 C4 C3 C2 0.000(0) .
C2 C1 C6 C5 0.000(0) .
C3 C4 C5 C6 0.000(0) .
B1 N1 C1 C6 0.000(1) .
B1 N1 C1 C2 180.000(0) .
